data_4500341
loop_
_publ_author_name
'Kobatake, Seiya'
'Hasegawa, Hiroki'
'Miyamura, Kentaro'

_publ_section_title
;
 High-Convertible Photochromism of a Diarylethene Single Crystal
 Accompanying the Crystal Shape Deformation
;
_journal_issue 4
_journal_name_full 'Crystal Growth &amp; Design'
_journal_page_first 1223
_journal_paper_doi 10.1021/cg101448m
_journal_volume 11
_journal_year 2011
_chemical_formula_moiety 'C27 H18 F6 O2 S2'
_chemical_formula_sum 'C27 H18 F6 O2 S2'
_chemical_formula_weight 552.53
_chemical_name_systematic
; 
1,2-Bis(2-methoxy-5-phenyl-3-thienyl)perfluorocyclopentene 
(1a)
;
_space_group_IT_number 14
_symmetry_cell_setting monoclinic
_symmetry_space_group_name_Hall '-P 2ybc'
_symmetry_space_group_name_H-M 'P 1 21/c 1'
_atom_sites_solution_hydrogens geom
_atom_sites_solution_primary direct
_atom_sites_solution_secondary difmap
_audit_creation_method SHELXL-97
_cell_angle_alpha 90.00
_cell_angle_beta 93.601(2)
_cell_angle_gamma 90.00
_cell_formula_units_Z 8
_cell_length_a 19.381(3)
_cell_length_b 11.5405(15)
_cell_length_c 21.545(3)
_cell_measurement_reflns_used 6542
_cell_measurement_temperature 133(2)
_cell_measurement_theta_max 27.54
_cell_measurement_theta_min 1.05
_cell_volume 4809.4(12)
_computing_cell_refinement 'Bruker SMART'
_computing_data_collection 'Bruker SMART'
_computing_data_reduction 'Bruker SHELXTL'
_computing_molecular_graphics 'Bruker SHELXTL'
_computing_publication_material 'Bruker SHELXTL'
_computing_structure_refinement 'SHELXL-97 (Sheldrick, 1997)'
_computing_structure_solution 'SHELXS-97 (Sheldrick, 1990)'
_diffrn_ambient_temperature 133(2)
_diffrn_measured_fraction_theta_full 0.971
_diffrn_measured_fraction_theta_max 0.971
_diffrn_measurement_device_type 'CCD area detector'
_diffrn_measurement_method 'omega scans'
_diffrn_radiation_monochromator graphite
_diffrn_radiation_source 'sealed tube'
_diffrn_radiation_type MoK\a
_diffrn_radiation_wavelength 0.71073
_diffrn_reflns_av_R_equivalents 0.0473
_diffrn_reflns_av_sigmaI/netI 0.0353
_diffrn_reflns_limit_h_max 24
_diffrn_reflns_limit_h_min -24
_diffrn_reflns_limit_k_max 14
_diffrn_reflns_limit_k_min -14
_diffrn_reflns_limit_l_max 27
_diffrn_reflns_limit_l_min -27
_diffrn_reflns_number 52637
_diffrn_reflns_theta_full 27.54
_diffrn_reflns_theta_max 27.54
_diffrn_reflns_theta_min 1.05
_diffrn_standards_decay_% 0.3
_exptl_absorpt_coefficient_mu 0.293
_exptl_absorpt_correction_type none
_exptl_crystal_colour colorless
_exptl_crystal_density_diffrn 1.526
_exptl_crystal_density_method 'not measured'
_exptl_crystal_description needle
_exptl_crystal_F_000 2256
_exptl_crystal_size_max 0.5
_exptl_crystal_size_mid 0.2
_exptl_crystal_size_min 0.2
_refine_diff_density_max 0.376
_refine_diff_density_min -0.353
_refine_diff_density_rms 0.075
_refine_ls_extinction_method none
_refine_ls_goodness_of_fit_ref 1.007
_refine_ls_hydrogen_treatment constr
_refine_ls_matrix_type full
_refine_ls_number_parameters 671
_refine_ls_number_reflns 10753
_refine_ls_number_restraints 0
_refine_ls_restrained_S_all 1.007
_refine_ls_R_factor_all 0.0519
_refine_ls_R_factor_gt 0.0335
_refine_ls_shift/su_max 0.001
_refine_ls_shift/su_mean 0.000
_refine_ls_structure_factor_coef Fsqd
_refine_ls_weighting_details 'calc w=1/[\s^2^(Fo^2^)+(0.0498P)^2^+0.4730P] where P=(Fo^2^+2Fc^2^)/3'
_refine_ls_weighting_scheme calc
_refine_ls_wR_factor_gt 0.0820
_refine_ls_wR_factor_ref 0.0887
_reflns_number_gt 8065
_reflns_number_total 10753
_reflns_threshold_expression >2sigma(I)
_cod_data_source_file cg101448m_si_001.cif
_cod_data_source_block open
_cod_depositor_comments
;
The following automatic conversions were performed:

'_symmetry_cell_setting' value 'Monoclinic' changed to 'monoclinic'
according to /home/saulius/struct/CIF-dictionaries/cif_core.dic
dictionary named 'cif_core.dic' version 2.4.1 from 2010-06-29.

Automatic conversion script
Id: cif_fix_values 1715 2011-07-08 13:25:40Z adriana 
;
_cod_original_cell_volume 4809.4(11)
_cod_original_sg_symbol_H-M P2(1)/c
_cod_database_code 4500341

loop_
_symmetry_equiv_pos_as_xyz
'x, y, z'
'-x, y+1/2, -z+1/2'
'-x, -y, -z'
'x, -y-1/2, z-1/2'

loop_
_atom_site_label
_atom_site_type_symbol
_atom_site_fract_x
_atom_site_fract_y
_atom_site_fract_z
_atom_site_U_iso_or_equiv
_atom_site_adp_type
_atom_site_occupancy
_atom_site_symmetry_multiplicity
_atom_site_calc_flag
_atom_site_refinement_flags
S1 S 0.254221(18) 0.68821(3) 0.829421(18) 0.02183(9) Uani 1 1 d .
S2 S 0.12343(2) 0.97158(3) 0.993691(18) 0.02469(9) Uani 1 1 d .
S3 S 0.37036(2) 0.29418(3) 0.007641(17) 0.02192(9) Uani 1 1 d .
S4 S 0.244491(18) 0.00278(3) 0.163379(17) 0.02038(9) Uani 1 1 d .
F1 F -0.02225(5) 0.55578(8) 0.80630(5) 0.0374(2) Uani 1 1 d .
F2 F 0.02439(5) 0.63160(9) 0.72684(4) 0.0380(3) Uani 1 1 d .
F3 F -0.12460(4) 0.68391(8) 0.76553(5) 0.0353(2) Uani 1 1 d .
F4 F -0.05675(5) 0.80504(9) 0.72164(4) 0.0358(2) Uani 1 1 d .
F5 F -0.09924(4) 0.77550(9) 0.87398(4) 0.0332(2) Uani 1 1 d .
F6 F -0.08037(5) 0.92566(8) 0.81734(5) 0.0321(2) Uani 1 1 d .
F7 F 0.58018(4) 0.24443(7) 0.17703(4) 0.0276(2) Uani 1 1 d .
F8 F 0.59660(4) 0.09049(8) 0.12199(4) 0.0276(2) Uani 1 1 d .
F9 F 0.55428(5) 0.12792(8) 0.27458(4) 0.0298(2) Uani 1 1 d .
F10 F 0.62380(4) 0.00688(8) 0.23274(4) 0.0285(2) Uani 1 1 d .
F11 F 0.47566(4) -0.05039(8) 0.27050(4) 0.0294(2) Uani 1 1 d .
F12 F 0.52288(4) -0.12444(7) 0.19091(4) 0.0294(2) Uani 1 1 d .
C1 C 0.17562(7) 0.76029(12) 0.82654(7) 0.0192(3) Uani 1 1 d .
C2 C 0.12078(7) 0.68586(12) 0.82871(6) 0.0182(3) Uani 1 1 d .
C3 C 0.14340(7) 0.56831(12) 0.83221(7) 0.0200(3) Uani 1 1 d .
H3 H 0.1123 0.5048 0.8333 0.024 Uiso 1 1 calc R
C4 C 0.21313(7) 0.55458(13) 0.83386(7) 0.0205(3) Uani 1 1 d .
C5 C 0.04872(7) 0.72195(12) 0.82474(7) 0.0180(3) Uani 1 1 d .
C6 C -0.00152(8) 0.65798(13) 0.78197(7) 0.0225(3) Uani 1 1 d .
C7 C -0.06379(7) 0.74001(13) 0.77276(7) 0.0228(3) Uani 1 1 d .
C8 C -0.05740(7) 0.81746(13) 0.83082(7) 0.0206(3) Uani 1 1 d .
C9 C 0.01753(7) 0.81026(12) 0.85317(6) 0.0178(3) Uani 1 1 d .
C10 C 0.09411(8) 0.85563(13) 0.94780(7) 0.0208(3) Uani 1 1 d .
C11 C 0.04688(7) 0.88848(12) 0.90122(7) 0.0189(3) Uani 1 1 d .
C12 C 0.03413(8) 1.01048(13) 0.90347(7) 0.0209(3) Uani 1 1 d .
H12 H 0.0018 1.0483 0.8754 0.025 Uiso 1 1 calc R
C13 C 0.07185(8) 1.06790(13) 0.94878(7) 0.0223(3) Uani 1 1 d .
C14 C 0.23029(8) 0.93808(14) 0.80648(8) 0.0299(4) Uani 1 1 d .
H14A H 0.2651 0.9335 0.8414 0.045 Uiso 1 1 calc R
H14B H 0.2184 1.0194 0.7983 0.045 Uiso 1 1 calc R
H14C H 0.2489 0.9039 0.7694 0.045 Uiso 1 1 calc R
C15 C 0.17750(9) 0.72930(15) 0.99576(8) 0.0354(4) Uani 1 1 d .
H15A H 0.2145 0.7730 0.9775 0.053 Uiso 1 1 calc R
H15B H 0.1893 0.6467 0.9967 0.053 Uiso 1 1 calc R
H15C H 0.1720 0.7567 1.0382 0.053 Uiso 1 1 calc R
C16 C 0.25331(7) 0.44656(13) 0.83895(7) 0.0211(3) Uani 1 1 d .
C17 C 0.22203(8) 0.34512(13) 0.85881(7) 0.0245(3) Uani 1 1 d .
H17 H 0.1753 0.3470 0.8698 0.029 Uiso 1 1 calc R
C18 C 0.25841(8) 0.24198(14) 0.86266(7) 0.0275(4) Uani 1 1 d .
H18 H 0.2366 0.1737 0.8764 0.033 Uiso 1 1 calc R
C19 C 0.32662(9) 0.23747(15) 0.84664(7) 0.0295(4) Uani 1 1 d .
H19 H 0.3513 0.1663 0.8489 0.035 Uiso 1 1 calc R
C20 C 0.35840(8) 0.33766(15) 0.82736(7) 0.0291(4) Uani 1 1 d .
H20 H 0.4052 0.3352 0.8167 0.035 Uiso 1 1 calc R
C21 C 0.32239(8) 0.44144(14) 0.82355(7) 0.0254(3) Uani 1 1 d .
H21 H 0.3447 0.5096 0.8104 0.030 Uiso 1 1 calc R
C22 C 0.07611(8) 1.19342(13) 0.95968(7) 0.0242(3) Uani 1 1 d .
C23 C 0.02234(9) 1.26521(14) 0.93582(8) 0.0318(4) Uani 1 1 d .
H23 H -0.0175 1.2317 0.9151 0.038 Uiso 1 1 calc R
C24 C 0.02681(10) 1.38428(15) 0.94226(9) 0.0376(4) Uani 1 1 d .
H24 H -0.0096 1.4321 0.9253 0.045 Uiso 1 1 calc R
C25 C 0.08410(10) 1.43409(15) 0.97331(8) 0.0383(4) Uani 1 1 d .
H25 H 0.0871 1.5159 0.9777 0.046 Uiso 1 1 calc R
C26 C 0.13663(10) 1.36455(15) 0.99779(8) 0.0386(4) Uani 1 1 d .
H26 H 0.1757 1.3986 1.0194 0.046 Uiso 1 1 calc R
C27 C 0.13303(9) 1.24487(15) 0.99113(8) 0.0310(4) Uani 1 1 d .
H27 H 0.1697 1.1978 1.0082 0.037 Uiso 1 1 calc R
C28 C 0.40270(7) 0.17705(12) 0.05069(7) 0.0196(3) Uani 1 1 d .
C29 C 0.44990(7) 0.20920(12) 0.09740(6) 0.0173(3) Uani 1 1 d .
C30 C 0.46099(7) 0.33158(12) 0.09692(6) 0.0185(3) Uani 1 1 d .
H30 H 0.4930 0.3692 0.1254 0.022 Uiso 1 1 calc R
C31 C 0.42210(7) 0.38999(13) 0.05245(6) 0.0195(3) Uani 1 1 d .
C32 C 0.48051(7) 0.12967(12) 0.14427(6) 0.0169(3) Uani 1 1 d .
C33 C 0.55570(7) 0.13612(12) 0.16538(7) 0.0193(3) Uani 1 1 d .
C34 C 0.56244(7) 0.06093(13) 0.22429(7) 0.0200(3) Uani 1 1 d .
C35 C 0.50104(7) -0.02287(12) 0.21535(7) 0.0190(3) Uani 1 1 d .
C36 C 0.45006(7) 0.04028(12) 0.17259(6) 0.0166(3) Uani 1 1 d .
C37 C 0.32265(7) 0.07622(12) 0.16848(6) 0.0185(3) Uani 1 1 d .
C38 C 0.37815(7) 0.00245(12) 0.16824(6) 0.0166(3) Uani 1 1 d .
C39 C 0.35655(7) -0.11550(12) 0.16474(6) 0.0183(3) Uani 1 1 d .
H39 H 0.3882 -0.1784 0.1650 0.022 Uiso 1 1 calc R
C40 C 0.28683(7) -0.13033(12) 0.16099(6) 0.0184(3) Uani 1 1 d .
C41 C 0.32289(9) 0.04679(15) 0.00029(8) 0.0341(4) Uani 1 1 d .
H41A H 0.2841 0.0825 0.0202 0.051 Uiso 1 1 calc R
H41B H 0.3149 -0.0367 -0.0041 0.051 Uiso 1 1 calc R
H41C H 0.3269 0.0812 -0.0409 0.051 Uiso 1 1 calc R
C42 C 0.26627(8) 0.25438(14) 0.18461(8) 0.0282(4) Uani 1 1 d .
H42A H 0.2334 0.2484 0.1483 0.042 Uiso 1 1 calc R
H42B H 0.2777 0.3360 0.1925 0.042 Uiso 1 1 calc R
H42C H 0.2455 0.2215 0.2210 0.042 Uiso 1 1 calc R
C43 C 0.42053(7) 0.51489(12) 0.03941(6) 0.0191(3) Uani 1 1 d .
C44 C 0.46553(8) 0.58943(13) 0.07350(7) 0.0229(3) Uani 1 1 d .
H44 H 0.4964 0.5586 0.1053 0.028 Uiso 1 1 calc R
C45 C 0.46570(8) 0.70738(13) 0.06166(7) 0.0245(3) Uani 1 1 d .
H45 H 0.4964 0.7566 0.0856 0.029 Uiso 1 1 calc R
C46 C 0.42155(8) 0.75407(13) 0.01534(7) 0.0264(3) Uani 1 1 d .
H46 H 0.4218 0.8350 0.0072 0.032 Uiso 1 1 calc R
C47 C 0.37711(9) 0.68153(14) -0.01899(8) 0.0286(4) Uani 1 1 d .
H47 H 0.3468 0.7130 -0.0510 0.034 Uiso 1 1 calc R
C48 C 0.37625(8) 0.56342(14) -0.00732(7) 0.0253(3) Uani 1 1 d .
H48 H 0.3452 0.5149 -0.0313 0.030 Uiso 1 1 calc R
C49 C 0.24717(7) -0.23869(13) 0.15461(6) 0.0192(3) Uani 1 1 d .
C50 C 0.27812(8) -0.33770(13) 0.13106(7) 0.0220(3) Uani 1 1 d .
H50 H 0.3245 -0.3344 0.1194 0.026 Uiso 1 1 calc R
C51 C 0.24131(8) -0.44058(13) 0.12472(7) 0.0254(3) Uani 1 1 d .
H51 H 0.2628 -0.5073 0.1087 0.030 Uiso 1 1 calc R
C52 C 0.17350(8) -0.44684(14) 0.14150(7) 0.0288(4) Uani 1 1 d .
H52 H 0.1486 -0.5176 0.1372 0.035 Uiso 1 1 calc R
C53 C 0.14212(8) -0.34912(14) 0.16464(8) 0.0287(4) Uani 1 1 d .
H53 H 0.0956 -0.3529 0.1760 0.034 Uiso 1 1 calc R
C54 C 0.17868(8) -0.24597(13) 0.17119(7) 0.0229(3) Uani 1 1 d .
H54 H 0.1569 -0.1795 0.1871 0.028 Uiso 1 1 calc R
O1 O 0.16963(5) 0.87594(9) 0.82165(5) 0.0247(2) Uani 1 1 d .
O2 O 0.11439(6) 0.74596(9) 0.95916(5) 0.0263(2) Uani 1 1 d .
O3 O 0.38512(5) 0.06629(9) 0.03753(5) 0.0251(2) Uani 1 1 d .
O4 O 0.32803(5) 0.19169(8) 0.17299(5) 0.0226(2) Uani 1 1 d .

loop_
_atom_site_aniso_label
_atom_site_aniso_U_11
_atom_site_aniso_U_22
_atom_site_aniso_U_33
_atom_site_aniso_U_23
_atom_site_aniso_U_13
_atom_site_aniso_U_12
S1 0.01315(17) 0.0261(2) 0.0262(2) -0.00179(15) 0.00120(14) -0.00039(14)
S2 0.0271(2) 0.0246(2) 0.02156(19) -0.00278(15) -0.00483(15) 0.00046(16)
S3 0.0237(2) 0.02131(19) 0.01992(18) 0.00106(14) -0.00545(14) -0.00074(15)
S4 0.01279(17) 0.02222(19) 0.02616(19) 0.00089(15) 0.00142(14) 0.00032(14)
F1 0.0251(5) 0.0201(5) 0.0658(7) 0.0013(5) -0.0072(5) -0.0052(4)
F2 0.0243(5) 0.0579(7) 0.0314(5) -0.0235(5) -0.0021(4) 0.0059(5)
F3 0.0149(4) 0.0398(6) 0.0504(6) -0.0134(5) -0.0053(4) -0.0030(4)
F4 0.0387(6) 0.0445(6) 0.0236(5) 0.0053(4) -0.0024(4) 0.0073(5)
F5 0.0191(5) 0.0519(6) 0.0294(5) -0.0003(4) 0.0084(4) -0.0043(4)
F6 0.0254(5) 0.0238(5) 0.0454(6) -0.0030(4) -0.0102(4) 0.0087(4)
F7 0.0213(5) 0.0212(5) 0.0390(5) 0.0036(4) -0.0068(4) -0.0071(4)
F8 0.0184(4) 0.0395(5) 0.0256(5) 0.0026(4) 0.0066(4) 0.0034(4)
F9 0.0351(5) 0.0326(5) 0.0212(5) -0.0059(4) -0.0016(4) -0.0056(4)
F10 0.0139(4) 0.0340(5) 0.0370(5) 0.0094(4) -0.0047(4) 0.0016(4)
F11 0.0224(5) 0.0410(6) 0.0246(5) 0.0143(4) 0.0001(4) -0.0037(4)
F12 0.0227(5) 0.0191(5) 0.0454(6) -0.0035(4) -0.0060(4) 0.0049(4)
C1 0.0168(7) 0.0209(7) 0.0198(7) -0.0012(6) 0.0001(6) 0.0008(6)
C2 0.0150(7) 0.0217(7) 0.0178(7) -0.0014(6) 0.0009(5) 0.0004(6)
C3 0.0188(7) 0.0203(7) 0.0210(7) -0.0016(6) 0.0017(6) 0.0000(6)
C4 0.0192(7) 0.0231(8) 0.0192(7) -0.0018(6) 0.0009(6) 0.0003(6)
C5 0.0156(7) 0.0187(7) 0.0197(7) 0.0012(6) 0.0015(6) -0.0016(6)
C6 0.0174(7) 0.0226(8) 0.0275(8) -0.0052(6) 0.0012(6) -0.0007(6)
C7 0.0149(7) 0.0280(8) 0.0253(8) -0.0004(6) -0.0009(6) -0.0019(6)
C8 0.0155(7) 0.0219(8) 0.0246(8) 0.0016(6) 0.0019(6) 0.0021(6)
C9 0.0161(7) 0.0196(7) 0.0176(7) 0.0040(6) 0.0012(5) 0.0002(6)
C10 0.0209(8) 0.0222(8) 0.0194(7) -0.0006(6) 0.0018(6) 0.0000(6)
C11 0.0173(7) 0.0207(7) 0.0188(7) -0.0004(6) 0.0022(6) -0.0005(6)
C12 0.0207(8) 0.0218(8) 0.0202(7) 0.0007(6) 0.0020(6) 0.0029(6)
C13 0.0241(8) 0.0217(8) 0.0213(7) -0.0001(6) 0.0024(6) 0.0016(6)
C14 0.0227(8) 0.0283(9) 0.0387(9) -0.0001(7) 0.0024(7) -0.0089(7)
C15 0.0327(10) 0.0344(10) 0.0371(10) 0.0052(8) -0.0140(8) 0.0066(8)
C16 0.0206(8) 0.0253(8) 0.0171(7) -0.0019(6) -0.0006(6) 0.0050(6)
C17 0.0231(8) 0.0292(8) 0.0211(8) -0.0017(6) 0.0012(6) 0.0053(7)
C18 0.0327(9) 0.0270(9) 0.0225(8) -0.0008(7) -0.0006(7) 0.0045(7)
C19 0.0328(9) 0.0318(9) 0.0236(8) -0.0030(7) -0.0017(7) 0.0151(7)
C20 0.0220(8) 0.0393(9) 0.0261(8) -0.0049(7) 0.0010(6) 0.0111(7)
C21 0.0219(8) 0.0321(9) 0.0219(8) -0.0015(7) -0.0001(6) 0.0038(7)
C22 0.0308(9) 0.0231(8) 0.0195(7) -0.0031(6) 0.0072(6) -0.0012(7)
C23 0.0358(10) 0.0244(8) 0.0357(9) -0.0034(7) 0.0050(7) 0.0007(7)
C24 0.0487(11) 0.0239(9) 0.0413(10) -0.0018(8) 0.0114(9) 0.0058(8)
C25 0.0590(13) 0.0211(9) 0.0367(10) -0.0073(7) 0.0172(9) -0.0054(8)
C26 0.0506(12) 0.0330(10) 0.0327(10) -0.0119(8) 0.0073(8) -0.0133(9)
C27 0.0376(10) 0.0299(9) 0.0258(8) -0.0056(7) 0.0048(7) -0.0038(7)
C28 0.0192(7) 0.0200(7) 0.0194(7) 0.0010(6) 0.0011(6) -0.0008(6)
C29 0.0146(7) 0.0203(7) 0.0172(7) 0.0002(6) 0.0023(5) 0.0003(5)
C30 0.0181(7) 0.0200(7) 0.0175(7) -0.0003(6) 0.0011(6) -0.0007(6)
C31 0.0196(7) 0.0223(7) 0.0167(7) -0.0015(6) 0.0014(6) -0.0019(6)
C32 0.0159(7) 0.0184(7) 0.0164(7) -0.0026(5) 0.0006(5) -0.0002(6)
C33 0.0164(7) 0.0200(7) 0.0217(7) 0.0001(6) 0.0022(6) -0.0020(6)
C34 0.0152(7) 0.0234(8) 0.0210(7) -0.0010(6) -0.0014(6) 0.0013(6)
C35 0.0165(7) 0.0196(7) 0.0209(7) 0.0024(6) 0.0012(6) 0.0001(6)
C36 0.0145(7) 0.0185(7) 0.0169(7) -0.0020(5) 0.0014(5) 0.0014(5)
C37 0.0167(7) 0.0210(7) 0.0179(7) 0.0015(6) 0.0009(5) -0.0012(6)
C38 0.0149(7) 0.0194(7) 0.0153(7) 0.0011(5) 0.0005(5) -0.0001(5)
C39 0.0167(7) 0.0193(7) 0.0190(7) 0.0014(6) 0.0015(5) 0.0008(6)
C40 0.0178(7) 0.0196(7) 0.0177(7) 0.0011(6) 0.0007(5) 0.0006(6)
C41 0.0309(9) 0.0281(9) 0.0412(10) -0.0053(8) -0.0150(8) -0.0038(7)
C42 0.0222(8) 0.0240(8) 0.0384(9) 0.0002(7) 0.0030(7) 0.0073(6)
C43 0.0199(8) 0.0208(7) 0.0170(7) 0.0004(6) 0.0034(6) 0.0017(6)
C44 0.0256(8) 0.0233(8) 0.0196(7) -0.0004(6) -0.0007(6) 0.0021(6)
C45 0.0283(8) 0.0223(8) 0.0231(8) -0.0021(6) 0.0050(6) -0.0010(6)
C46 0.0324(9) 0.0187(8) 0.0291(8) 0.0030(6) 0.0085(7) 0.0042(7)
C47 0.0293(9) 0.0292(9) 0.0271(8) 0.0077(7) -0.0003(7) 0.0052(7)
C48 0.0271(8) 0.0265(8) 0.0221(8) 0.0021(6) -0.0006(6) -0.0001(7)
C49 0.0189(7) 0.0219(7) 0.0165(7) 0.0019(6) -0.0016(6) -0.0031(6)
C50 0.0195(7) 0.0254(8) 0.0211(7) 0.0014(6) 0.0001(6) -0.0023(6)
C51 0.0296(9) 0.0211(8) 0.0251(8) 0.0007(6) -0.0013(6) -0.0022(6)
C52 0.0314(9) 0.0251(8) 0.0294(9) 0.0013(7) -0.0008(7) -0.0113(7)
C53 0.0209(8) 0.0350(9) 0.0302(9) 0.0024(7) 0.0019(6) -0.0088(7)
C54 0.0192(7) 0.0260(8) 0.0236(8) -0.0004(6) 0.0007(6) -0.0027(6)
O1 0.0189(5) 0.0202(5) 0.0356(6) -0.0006(5) 0.0057(5) -0.0024(4)
O2 0.0288(6) 0.0215(6) 0.0272(6) 0.0009(4) -0.0086(5) 0.0043(5)
O3 0.0278(6) 0.0192(5) 0.0269(6) -0.0005(4) -0.0095(5) -0.0035(4)
O4 0.0185(5) 0.0176(5) 0.0323(6) 0.0002(4) 0.0051(4) 0.0020(4)

loop_
_atom_type_symbol
_atom_type_description
_atom_type_scat_dispersion_real
_atom_type_scat_dispersion_imag
_atom_type_scat_source
C C 0.0033 0.0016 'International Tables Vol C Tables 4.2.6.8 and 6.1.1.4'
H H 0.0000 0.0000 'International Tables Vol C Tables 4.2.6.8 and 6.1.1.4'
O O 0.0106 0.0060 'International Tables Vol C Tables 4.2.6.8 and 6.1.1.4'
F F 0.0171 0.0103 'International Tables Vol C Tables 4.2.6.8 and 6.1.1.4'
S S 0.1246 0.1234 'International Tables Vol C Tables 4.2.6.8 and 6.1.1.4'

loop_
_geom_angle_atom_site_label_1
_geom_angle_atom_site_label_2
_geom_angle_atom_site_label_3
_geom_angle
C1 S1 C4 91.32(7)
C10 S2 C13 91.12(7)
C28 S3 C31 91.27(7)
C37 S4 C40 91.24(7)
O1 C1 C2 124.22(13)
O1 C1 S1 123.44(11)
C2 C1 S1 112.33(11)
C1 C2 C3 111.21(12)
C1 C2 C5 124.24(13)
C3 C2 C5 124.48(13)
C4 C3 C2 114.46(13)
C3 C4 C16 128.46(14)
C3 C4 S1 110.66(11)
C16 C4 S1 120.88(11)
C9 C5 C2 130.13(13)
C9 C5 C6 111.08(12)
C2 C5 C6 118.76(12)
F2 C6 F1 106.14(12)
F2 C6 C5 112.92(12)
F1 C6 C5 112.80(12)
F2 C6 C7 110.91(12)
F1 C6 C7 109.57(12)
C5 C6 C7 104.56(12)
F3 C7 F4 107.85(12)
F3 C7 C8 113.55(12)
F4 C7 C8 109.55(12)
F3 C7 C6 113.19(12)
F4 C7 C6 109.26(12)
C8 C7 C6 103.34(11)
F6 C8 F5 105.87(11)
F6 C8 C9 114.74(12)
F5 C8 C9 111.50(12)
F6 C8 C7 110.74(12)
F5 C8 C7 109.18(12)
C9 C8 C7 104.81(11)
C5 C9 C11 128.43(13)
C5 C9 C8 110.31(12)
C11 C9 C8 121.19(12)
O2 C10 C11 124.69(13)
O2 C10 S2 122.71(11)
C11 C10 S2 112.55(11)
C10 C11 C12 110.90(13)
C10 C11 C9 124.12(13)
C12 C11 C9 124.85(13)
C13 C12 C11 114.78(13)
C12 C13 C22 128.30(14)
C12 C13 S2 110.61(11)
C22 C13 S2 120.97(11)
C17 C16 C21 118.47(14)
C17 C16 C4 119.68(13)
C21 C16 C4 121.85(14)
C18 C17 C16 120.65(15)
C17 C18 C19 120.47(16)
C20 C19 C18 119.44(15)
C21 C20 C19 120.46(15)
C20 C21 C16 120.51(15)
C27 C22 C23 118.32(15)
C27 C22 C13 122.26(15)
C23 C22 C13 119.38(14)
C24 C23 C22 120.62(17)
C23 C24 C25 120.27(18)
C26 C25 C24 119.66(16)
C25 C26 C27 120.60(17)
C26 C27 C22 120.51(17)
O3 C28 C29 124.07(13)
O3 C28 S3 123.25(11)
C29 C28 S3 112.61(11)
C28 C29 C30 110.90(12)
C28 C29 C32 124.14(13)
C30 C29 C32 124.79(12)
C31 C30 C29 114.71(13)
C30 C31 C43 128.70(13)
C30 C31 S3 110.48(11)
C43 C31 S3 120.82(11)
C36 C32 C29 128.34(13)
C36 C32 C33 110.12(12)
C29 C32 C33 121.48(12)
F7 C33 F8 105.69(11)
F7 C33 C32 115.08(12)
F8 C33 C32 111.54(11)
F7 C33 C34 110.94(12)
F8 C33 C34 108.91(11)
C32 C33 C34 104.65(11)
F10 C34 F9 107.72(11)
F10 C34 C35 113.35(12)
F9 C34 C35 109.43(11)
F10 C34 C33 113.73(12)
F9 C34 C33 109.38(12)
C35 C34 C33 103.12(11)
F11 C35 F12 106.05(11)
F11 C35 C36 113.12(11)
F12 C35 C36 112.94(12)
F11 C35 C34 111.06(12)
F12 C35 C34 109.44(11)
C36 C35 C34 104.29(11)
C32 C36 C38 129.93(13)
C32 C36 C35 111.03(12)
C38 C36 C35 119.01(12)
O4 C37 C38 124.05(13)
O4 C37 S4 123.70(10)
C38 C37 S4 112.25(11)
C37 C38 C39 111.42(12)
C37 C38 C36 124.09(13)
C39 C38 C36 124.48(12)
C40 C39 C38 114.28(13)
C39 C40 C49 128.66(13)
C39 C40 S4 110.80(11)
C49 C40 S4 120.53(11)
C48 C43 C44 117.75(14)
C48 C43 C31 122.37(13)
C44 C43 C31 119.86(13)
C45 C44 C43 121.06(14)
C46 C45 C44 120.49(15)
C47 C46 C45 119.14(14)
C46 C47 C48 120.85(15)
C47 C48 C43 120.70(15)
C54 C49 C50 118.59(13)
C54 C49 C40 121.76(13)
C50 C49 C40 119.65(13)
C51 C50 C49 120.31(14)
C52 C51 C50 120.57(15)
C51 C52 C53 119.67(14)
C54 C53 C52 120.04(15)
C53 C54 C49 120.81(14)
C1 O1 C14 116.56(12)
C10 O2 C15 117.31(12)
C28 O3 C41 117.53(12)
C37 O4 C42 116.89(11)

loop_
_geom_bond_atom_site_label_1
_geom_bond_atom_site_label_2
_geom_bond_distance
S1 C1 1.7334(15)
S1 C4 1.7410(15)
S2 C10 1.7380(15)
S2 C13 1.7465(15)
S3 C28 1.7341(15)
S3 C31 1.7432(15)
S4 C37 1.7332(14)
S4 C40 1.7440(15)
F1 C6 1.3615(18)
F2 C6 1.3531(17)
F3 C7 1.3450(17)
F4 C7 1.3468(18)
F5 C8 1.3606(17)
F6 C8 1.3511(16)
F7 C33 1.3549(16)
F8 C33 1.3683(16)
F9 C34 1.3484(17)
F10 C34 1.3451(16)
F11 C35 1.3521(16)
F12 C35 1.3633(16)
C1 O1 1.3432(17)
C1 C2 1.370(2)
C2 C3 1.426(2)
C2 C5 1.4548(19)
C3 C4 1.359(2)
C4 C16 1.470(2)
C5 C9 1.351(2)
C5 C6 1.493(2)
C6 C7 1.537(2)
C7 C8 1.536(2)
C8 C9 1.503(2)
C9 C11 1.462(2)
C10 O2 1.3431(18)
C10 C11 1.369(2)
C11 C12 1.431(2)
C12 C13 1.355(2)
C13 C22 1.469(2)
C14 O1 1.4324(17)
C15 O2 1.4260(18)
C16 C17 1.398(2)
C16 C21 1.401(2)
C17 C18 1.383(2)
C18 C19 1.388(2)
C19 C20 1.386(2)
C20 C21 1.386(2)
C22 C27 1.391(2)
C22 C23 1.403(2)
C23 C24 1.383(2)
C24 C25 1.385(3)
C25 C26 1.375(3)
C26 C27 1.390(2)
C28 O3 1.3484(17)
C28 C29 1.368(2)
C29 C30 1.4288(19)
C29 C32 1.4626(19)
C30 C31 1.360(2)
C31 C43 1.468(2)
C32 C36 1.3527(19)
C32 C33 1.5008(19)
C33 C34 1.536(2)
C34 C35 1.5361(19)
C35 C36 1.4973(19)
C36 C38 1.4578(19)
C37 O4 1.3397(17)
C37 C38 1.3721(19)
C38 C39 1.4248(19)
C39 C40 1.359(2)
C40 C49 1.4698(19)
C41 O3 1.4238(18)
C42 O4 1.4341(17)
C43 C48 1.398(2)
C43 C44 1.400(2)
C44 C45 1.385(2)
C45 C46 1.383(2)
C46 C47 1.382(2)
C47 C48 1.386(2)
C49 C54 1.399(2)
C49 C50 1.400(2)
C50 C51 1.387(2)
C51 C52 1.387(2)
C52 C53 1.389(2)
C53 C54 1.388(2)

loop_
_geom_torsion_atom_site_label_1
_geom_torsion_atom_site_label_2
_geom_torsion_atom_site_label_3
_geom_torsion_atom_site_label_4
_geom_torsion
C4 S1 C1 O1 -179.07(12)
C4 S1 C1 C2 -0.14(12)
O1 C1 C2 C3 178.38(13)
S1 C1 C2 C3 -0.53(16)
O1 C1 C2 C5 1.3(2)
S1 C1 C2 C5 -177.61(11)
C1 C2 C3 C4 1.19(18)
C5 C2 C3 C4 178.26(13)
C2 C3 C4 C16 178.38(14)
C2 C3 C4 S1 -1.28(16)
C1 S1 C4 C3 0.81(12)
C1 S1 C4 C16 -178.88(12)
C1 C2 C5 C9 -44.6(2)
C3 C2 C5 C9 138.67(16)
C1 C2 C5 C6 133.15(15)
C3 C2 C5 C6 -43.5(2)
C9 C5 C6 F2 137.03(13)
C2 C5 C6 F2 -41.15(18)
C9 C5 C6 F1 -102.63(14)
C2 C5 C6 F1 79.19(16)
C9 C5 C6 C7 16.35(16)
C2 C5 C6 C7 -161.83(13)
F2 C6 C7 F3 91.35(15)
F1 C6 C7 F3 -25.49(17)
C5 C6 C7 F3 -146.64(12)
F2 C6 C7 F4 -28.83(16)
F1 C6 C7 F4 -145.68(12)
C5 C6 C7 F4 93.18(14)
F2 C6 C7 C8 -145.39(12)
F1 C6 C7 C8 97.76(13)
C5 C6 C7 C8 -23.39(15)
F3 C7 C8 F6 -90.27(15)
F4 C7 C8 F6 30.37(16)
C6 C7 C8 F6 146.72(12)
F3 C7 C8 F5 25.91(17)
F4 C7 C8 F5 146.55(12)
C6 C7 C8 F5 -97.10(13)
F3 C7 C8 C9 145.47(12)
F4 C7 C8 C9 -93.89(13)
C6 C7 C8 C9 22.46(15)
C2 C5 C9 C11 -6.6(3)
C6 C5 C9 C11 175.46(14)
C2 C5 C9 C8 176.16(14)
C6 C5 C9 C8 -1.76(17)
F6 C8 C9 C5 -135.26(13)
F5 C8 C9 C5 104.40(14)
C7 C8 C9 C5 -13.59(16)
F6 C8 C9 C11 47.29(18)
F5 C8 C9 C11 -73.05(17)
C7 C8 C9 C11 168.96(12)
C13 S2 C10 O2 -178.39(13)
C13 S2 C10 C11 -0.73(12)
O2 C10 C11 C12 177.17(13)
S2 C10 C11 C12 -0.43(16)
O2 C10 C11 C9 -7.0(2)
S2 C10 C11 C9 175.44(11)
C5 C9 C11 C10 -36.3(2)
C8 C9 C11 C10 140.68(15)
C5 C9 C11 C12 139.03(16)
C8 C9 C11 C12 -44.0(2)
C10 C11 C12 C13 1.85(19)
C9 C11 C12 C13 -173.99(14)
C11 C12 C13 C22 173.47(14)
C11 C12 C13 S2 -2.38(17)
C10 S2 C13 C12 1.76(12)
C10 S2 C13 C22 -174.45(13)
C3 C4 C16 C17 -16.6(2)
S1 C4 C16 C17 163.05(11)
C3 C4 C16 C21 162.49(15)
S1 C4 C16 C21 -17.88(19)
C21 C16 C17 C18 -0.5(2)
C4 C16 C17 C18 178.60(14)
C16 C17 C18 C19 -0.2(2)
C17 C18 C19 C20 0.7(2)
C18 C19 C20 C21 -0.5(2)
C19 C20 C21 C16 -0.2(2)
C17 C16 C21 C20 0.7(2)
C4 C16 C21 C20 -178.40(14)
C12 C13 C22 C27 -155.57(16)
S2 C13 C22 C27 19.9(2)
C12 C13 C22 C23 22.1(2)
S2 C13 C22 C23 -162.44(12)
C27 C22 C23 C24 1.5(2)
C13 C22 C23 C24 -176.24(15)
C22 C23 C24 C25 -1.0(3)
C23 C24 C25 C26 0.0(3)
C24 C25 C26 C27 0.6(3)
C25 C26 C27 C22 -0.1(3)
C23 C22 C27 C26 -0.9(2)
C13 C22 C27 C26 176.75(15)
C31 S3 C28 O3 -176.61(13)
C31 S3 C28 C29 0.74(12)
O3 C28 C29 C30 175.89(13)
S3 C28 C29 C30 -1.43(16)
O3 C28 C29 C32 -8.6(2)
S3 C28 C29 C32 174.11(11)
C28 C29 C30 C31 1.63(18)
C32 C29 C30 C31 -173.88(13)
C29 C30 C31 C43 179.76(14)
C29 C30 C31 S3 -1.07(16)
C28 S3 C31 C30 0.20(11)
C28 S3 C31 C43 179.45(12)
C28 C29 C32 C36 -37.7(2)
C30 C29 C32 C36 137.27(16)
C28 C29 C32 C33 139.28(15)
C30 C29 C32 C33 -45.8(2)
C36 C32 C33 F7 -137.98(13)
C29 C32 C33 F7 44.58(18)
C36 C32 C33 F8 101.64(14)
C29 C32 C33 F8 -75.80(16)
C36 C32 C33 C34 -15.96(15)
C29 C32 C33 C34 166.60(12)
F7 C33 C34 F10 -87.50(14)
F8 C33 C34 F10 28.44(16)
C32 C33 C34 F10 147.82(12)
F7 C33 C34 F9 32.98(15)
F8 C33 C34 F9 148.91(11)
C32 C33 C34 F9 -91.71(13)
F7 C33 C34 C35 149.34(11)
F8 C33 C34 C35 -94.73(12)
C32 C33 C34 C35 24.65(14)
F10 C34 C35 F11 89.79(14)
F9 C34 C35 F11 -30.47(15)
C33 C34 C35 F11 -146.80(11)
F10 C34 C35 F12 -26.95(16)
F9 C34 C35 F12 -147.21(11)
C33 C34 C35 F12 96.46(13)
F10 C34 C35 C36 -148.04(12)
F9 C34 C35 C36 91.70(13)
C33 C34 C35 C36 -24.63(14)
C29 C32 C36 C38 -4.8(2)
C33 C32 C36 C38 177.99(13)
C29 C32 C36 C35 177.06(13)
C33 C32 C36 C35 -0.16(16)
F11 C35 C36 C32 136.98(13)
F12 C35 C36 C32 -102.55(14)
C34 C35 C36 C32 16.19(15)
F11 C35 C36 C38 -41.39(17)
F12 C35 C36 C38 79.08(16)
C34 C35 C36 C38 -162.18(12)
C40 S4 C37 O4 -179.04(12)
C40 S4 C37 C38 0.10(11)
O4 C37 C38 C39 178.30(13)
S4 C37 C38 C39 -0.83(15)
O4 C37 C38 C36 -0.3(2)
S4 C37 C38 C36 -179.42(11)
C32 C36 C38 C37 -42.7(2)
C35 C36 C38 C37 135.34(14)
C32 C36 C38 C39 138.91(16)
C35 C36 C38 C39 -43.07(19)
C37 C38 C39 C40 1.40(18)
C36 C38 C39 C40 179.99(13)
C38 C39 C40 C49 177.66(13)
C38 C39 C40 S4 -1.31(16)
C37 S4 C40 C39 0.69(11)
C37 S4 C40 C49 -178.37(12)
C30 C31 C43 C48 -178.39(15)
S3 C31 C43 C48 2.5(2)
C30 C31 C43 C44 3.0(2)
S3 C31 C43 C44 -176.11(11)
C48 C43 C44 C45 0.5(2)
C31 C43 C44 C45 179.23(14)
C43 C44 C45 C46 -0.5(2)
C44 C45 C46 C47 0.1(2)
C45 C46 C47 C48 0.2(2)
C46 C47 C48 C43 -0.2(2)
C44 C43 C48 C47 -0.2(2)
C31 C43 C48 C47 -178.86(14)
C39 C40 C49 C54 158.88(15)
S4 C40 C49 C54 -22.24(19)
C39 C40 C49 C50 -21.5(2)
S4 C40 C49 C50 157.41(11)
C54 C49 C50 C51 -0.3(2)
C40 C49 C50 C51 -179.94(13)
C49 C50 C51 C52 0.1(2)
C50 C51 C52 C53 0.2(2)
C51 C52 C53 C54 -0.3(2)
C52 C53 C54 C49 0.1(2)
C50 C49 C54 C53 0.2(2)
C40 C49 C54 C53 179.84(14)
C2 C1 O1 C14 -166.83(14)
S1 C1 O1 C14 11.96(18)
C11 C10 O2 C15 161.44(15)
S2 C10 O2 C15 -21.19(19)
C29 C28 O3 C41 162.89(15)
S3 C28 O3 C41 -20.07(19)
C38 C37 O4 C42 -168.29(14)
S4 C37 O4 C42 10.75(18)
